data_7223225
loop_
_publ_author_name
'Zhou, Zhong-Yuan'
'Li, Qipeng'
'Han, Yun-Hu'
'Xing, Xiu-Shuang'
'Du, Shaowu'

_publ_section_title
;
 A highly connected (5,5,18)-c trinodal MOF with a 3D diamondoid inorganic
 connectivity: Tunable luminescence and white-light emission
;
_journal_name_full 'RSC Adv.'
_journal_paper_doi 10.1039/C5RA20142J
_journal_year 2015
_chemical_formula_sum 'C14 H6 Cd K2 N2 O8'
_chemical_formula_weight 520.81
_chemical_name_systematic
; 
 ? 
;
_space_group_IT_number 88
_symmetry_cell_setting tetragonal
_symmetry_space_group_name_Hall '-I 4ad'
_symmetry_space_group_name_H-M 'I 41/a :2'
_atom_sites_solution_hydrogens geom
_atom_sites_solution_primary direct
_atom_sites_solution_secondary difmap
_audit_creation_method SHELXL-97
_audit_update_record
;
2015-05-11 deposited with the CCDC.
2015-11-10 downloaded from the CCDC.
;
_cell_angle_alpha 90.00
_cell_angle_beta 90.00
_cell_angle_gamma 90.00
_cell_formula_units_Z 8
_cell_length_a 14.3031(5)
_cell_length_b 14.3031(5)
_cell_length_c 16.4279(15)
_cell_measurement_reflns_used 5003
_cell_measurement_temperature 293(2)
_cell_measurement_theta_max 27.4662
_cell_measurement_theta_min 2.0136
_cell_volume 3360.8(3)
_computing_structure_refinement 'SHELXL-97 (Sheldrick, 1997)'
_computing_structure_solution 'SHELXS-97 (Sheldrick, 1990)'
_diffrn_ambient_temperature 293(2)
_diffrn_measured_fraction_theta_full 0.982
_diffrn_measured_fraction_theta_max 0.982
_diffrn_measurement_device_type Saturn724+
_diffrn_radiation_monochromator graphite
_diffrn_radiation_source 'fine-focus sealed tube'
_diffrn_radiation_type MoK\a
_diffrn_radiation_wavelength 0.71073
_diffrn_reflns_av_R_equivalents 0.0330
_diffrn_reflns_av_sigmaI/netI 0.0289
_diffrn_reflns_limit_h_max 18
_diffrn_reflns_limit_h_min -18
_diffrn_reflns_limit_k_max 18
_diffrn_reflns_limit_k_min -17
_diffrn_reflns_limit_l_max 17
_diffrn_reflns_limit_l_min -21
_diffrn_reflns_number 13939
_diffrn_reflns_theta_full 27.46
_diffrn_reflns_theta_max 27.46
_diffrn_reflns_theta_min 2.85
_exptl_absorpt_coefficient_mu 1.843
_exptl_absorpt_correction_T_max 1.0000
_exptl_absorpt_correction_T_min 0.8617
_exptl_absorpt_correction_type multi-scan
_exptl_crystal_colour Colorless
_exptl_crystal_density_diffrn 2.059
_exptl_crystal_density_method 'not measured'
_exptl_crystal_description Prism
_exptl_crystal_F_000 2032
_exptl_crystal_size_max 0.2000
_exptl_crystal_size_mid 0.2000
_exptl_crystal_size_min 0.2000
_refine_diff_density_max 2.664
_refine_diff_density_min -1.341
_refine_diff_density_rms 0.299
_refine_ls_extinction_method none
_refine_ls_goodness_of_fit_ref 1.143
_refine_ls_hydrogen_treatment mixed
_refine_ls_matrix_type full
_refine_ls_number_parameters 123
_refine_ls_number_reflns 1903
_refine_ls_number_restraints 0
_refine_ls_restrained_S_all 1.143
_refine_ls_R_factor_all 0.0599
_refine_ls_R_factor_gt 0.0458
_refine_ls_shift/su_max 0.018
_refine_ls_shift/su_mean 0.003
_refine_ls_structure_factor_coef Fsqd
_refine_ls_weighting_details 'calc w=1/[\s^2^(Fo^2^)+(0.1064P)^2^+9.9842P] where P=(Fo^2^+2Fc^2^)/3'
_refine_ls_weighting_scheme calc
_refine_ls_wR_factor_gt 0.1457
_refine_ls_wR_factor_ref 0.1676
_reflns_number_gt 1592
_reflns_number_total 1903
_reflns_threshold_expression >2sigma(I)
_cod_data_source_file c5ra20142j2.cif
_cod_data_source_block a
_cod_depositor_comments
;
The following automatic conversions were performed:

'_exptl_absorpt_correction_type' value 'Multi-scan' changed to
'multi-scan' according to
/usr/data/users/saulius/crontab/automatic-downloads/rss-feeds/RSC/lib/dictionaries/cif_core.dic
dictionary named 'cif_core.dic' version 2.4.2 from 2011-04-26.

Automatic conversion script
Id: cif_fix_values 3271 2015-04-21 07:52:19Z andrius 
;
_cod_original_sg_symbol_H-M I4(1)/a
_cod_database_code 7223225

loop_
_symmetry_equiv_pos_as_xyz
'x, y, z'
'-x+1/2, -y, z+1/2'
'-y+3/4, x+1/4, z+1/4'
'y+3/4, -x+3/4, z+3/4'
'x+1/2, y+1/2, z+1/2'
'-x+1, -y+1/2, z+1'
'-y+5/4, x+3/4, z+3/4'
'y+5/4, -x+5/4, z+5/4'
'-x, -y, -z'
'x-1/2, y, -z-1/2'
'y-3/4, -x-1/4, -z-1/4'
'-y-3/4, x-3/4, -z-3/4'
'-x+1/2, -y+1/2, -z+1/2'
'x, y+1/2, -z'
'y-1/4, -x+1/4, -z+1/4'
'-y-1/4, x-1/4, -z-1/4'

loop_
_atom_site_label
_atom_site_type_symbol
_atom_site_fract_x
_atom_site_fract_y
_atom_site_fract_z
_atom_site_U_iso_or_equiv
_atom_site_adp_type
_atom_site_occupancy
_atom_site_symmetry_multiplicity
_atom_site_calc_flag
_atom_site_refinement_flags
Cd1 Cd 0.5000 0.2500 -0.34233(3) 0.0251(2) Uani 1 2 d S
K1 K 0.58285(11) 0.10362(13) -0.51532(15) 0.0764(7) Uani 1 1 d .
O3 O 0.5114(4) -0.0438(3) -0.3343(3) 0.0594(15) Uani 1 1 d .
N1 N 0.4177(3) 0.1606(3) -0.2482(3) 0.0319(9) Uani 1 1 d .
O4 O 0.5629(3) 0.1028(3) -0.3405(3) 0.0392(10) Uani 1 1 d .
O1 O 0.3351(3) -0.1503(3) -0.2231(4) 0.0621(15) Uani 1 1 d .
C1 C 0.4340(3) 0.0684(3) -0.2521(3) 0.0247(9) Uani 1 1 d .
C5 C 0.3499(4) 0.1924(4) -0.1988(4) 0.0403(13) Uani 1 1 d .
H5A H 0.3394 0.2565 -0.1957 0.048 Uiso 1 1 calc R
C6 C 0.5091(4) 0.0392(3) -0.3142(3) 0.0333(11) Uani 1 1 d .
C4 C 0.2951(4) 0.1331(4) -0.1524(4) 0.0423(13) Uani 1 1 d .
H4A H 0.2473 0.1564 -0.1199 0.051 Uiso 1 1 calc R
C2 C 0.3835(3) 0.0045(3) -0.2052(3) 0.0269(10) Uani 1 1 d .
C3 C 0.3133(4) 0.0387(4) -0.1556(4) 0.0382(12) Uani 1 1 d .
H3A H 0.2781 -0.0024 -0.1242 0.046 Uiso 1 1 calc R
O2 O 0.4792(3) -0.1267(3) -0.1766(3) 0.0382(9) Uani 1 1 d .
C7 C 0.4013(4) -0.0995(3) -0.2036(3) 0.0301(10) Uani 1 1 d .

loop_
_atom_site_aniso_label
_atom_site_aniso_U_11
_atom_site_aniso_U_22
_atom_site_aniso_U_33
_atom_site_aniso_U_23
_atom_site_aniso_U_13
_atom_site_aniso_U_12
Cd1 0.0239(3) 0.0186(3) 0.0329(4) 0.000 0.000 -0.00157(16)
K1 0.0429(9) 0.0589(10) 0.1273(18) -0.0503(11) 0.0222(9) -0.0121(7)
O3 0.099(4) 0.021(2) 0.058(3) 0.0004(18) 0.036(3) 0.009(2)
N1 0.033(2) 0.022(2) 0.040(2) 0.0013(17) 0.0026(19) 0.0043(17)
O4 0.033(2) 0.033(2) 0.052(3) 0.0100(18) 0.0127(18) 0.0076(16)
O1 0.049(3) 0.026(2) 0.112(4) -0.005(2) -0.023(3) -0.0073(19)
C1 0.028(2) 0.020(2) 0.026(2) 0.0022(17) -0.0021(18) 0.0006(17)
C5 0.046(3) 0.022(2) 0.053(3) 0.000(2) 0.017(3) 0.009(2)
C6 0.041(3) 0.020(2) 0.039(3) 0.010(2) 0.007(2) 0.009(2)
C4 0.039(3) 0.036(3) 0.052(3) -0.003(3) 0.017(3) 0.003(2)
C2 0.030(2) 0.021(2) 0.029(2) 0.0002(18) -0.0042(19) -0.0012(18)
C3 0.034(3) 0.031(3) 0.050(3) 0.005(2) 0.011(2) -0.001(2)
O2 0.032(2) 0.0303(19) 0.052(2) 0.0140(17) -0.0001(17) 0.0060(15)
C7 0.031(3) 0.025(2) 0.034(3) 0.0040(19) 0.001(2) -0.0029(19)

loop_
_atom_type_symbol
_atom_type_description
_atom_type_scat_dispersion_real
_atom_type_scat_dispersion_imag
_atom_type_scat_source
C C 0.0033 0.0016 'International Tables Vol C Tables 4.2.6.8 and 6.1.1.4'
H H 0.0000 0.0000 'International Tables Vol C Tables 4.2.6.8 and 6.1.1.4'
N N 0.0061 0.0033 'International Tables Vol C Tables 4.2.6.8 and 6.1.1.4'
O O 0.0106 0.0060 'International Tables Vol C Tables 4.2.6.8 and 6.1.1.4'
K K 0.2009 0.2494 'International Tables Vol C Tables 4.2.6.8 and 6.1.1.4'
Cd Cd -0.8075 1.2024 'International Tables Vol C Tables 4.2.6.8 and 6.1.1.4'

loop_
_geom_angle_atom_site_label_1
_geom_angle_atom_site_label_2
_geom_angle_atom_site_label_3
_geom_angle
_geom_angle_site_symmetry_1
_geom_angle_site_symmetry_3
O2 Cd1 O2 104.5(2) 7_444 4_554
O2 Cd1 O4 101.15(16) 7_444 .
O2 Cd1 O4 79.79(14) 4_554 .
O2 Cd1 O4 79.79(14) 7_444 6_554
O2 Cd1 O4 101.15(16) 4_554 6_554
O4 Cd1 O4 178.5(2) . 6_554
O2 Cd1 N1 150.91(14) 7_444 6_554
O2 Cd1 N1 86.57(15) 4_554 6_554
O4 Cd1 N1 107.32(16) . 6_554
O4 Cd1 N1 71.62(14) 6_554 6_554
O2 Cd1 N1 86.57(15) 7_444 .
O2 Cd1 N1 150.91(14) 4_554 .
O4 Cd1 N1 71.62(14) . .
O4 Cd1 N1 107.32(16) 6_554 .
N1 Cd1 N1 96.7(2) 6_554 .
O2 Cd1 K1 72.96(11) 7_444 .
O2 Cd1 K1 50.11(10) 4_554 .
O4 Cd1 K1 50.81(11) . .
O4 Cd1 K1 130.71(12) 6_554 .
N1 Cd1 K1 130.95(11) 6_554 .
N1 Cd1 K1 111.07(11) . .
O2 Cd1 K1 50.11(10) 7_444 6_554
O2 Cd1 K1 72.96(11) 4_554 6_554
O4 Cd1 K1 130.71(12) . 6_554
O4 Cd1 K1 50.81(11) 6_554 6_554
N1 Cd1 K1 111.07(11) 6_554 6_554
N1 Cd1 K1 130.95(11) . 6_554
K1 Cd1 K1 80.50(8) . 6_554
O1 K1 O1 90.35(13) 7_444 15_654
O1 K1 O3 139.74(17) 7_444 4_554
O1 K1 O3 126.18(16) 15_654 4_554
O1 K1 O2 98.38(13) 7_444 4_554
O1 K1 O2 148.06(19) 15_654 4_554
O3 K1 O2 60.74(12) 4_554 4_554
O1 K1 O4 69.53(16) 7_444 .
O1 K1 O4 94.25(18) 15_654 .
O3 K1 O4 117.37(13) 4_554 .
O2 K1 O4 61.07(12) 4_554 .
O1 K1 O3 75.24(16) 7_444 9_654
O1 K1 O3 72.12(16) 15_654 9_654
O3 K1 O3 98.45(14) 4_554 9_654
O2 K1 O3 139.82(15) 4_554 9_654
O4 K1 O3 142.10(14) . 9_654
O1 K1 Cd1 63.49(11) 7_444 .
O1 K1 Cd1 129.81(16) 15_654 .
O3 K1 Cd1 96.88(10) 4_554 .
O2 K1 Cd1 37.35(8) 4_554 .
O4 K1 Cd1 37.95(8) . .
O3 K1 Cd1 131.19(11) 9_654 .
O1 K1 K1 45.21(10) 7_444 9_654
O1 K1 K1 45.15(10) 15_654 9_654
O3 K1 K1 163.71(14) 4_554 9_654
O2 K1 K1 134.87(12) 4_554 9_654
O4 K1 K1 78.74(12) . 9_654
O3 K1 K1 66.51(10) 9_654 9_654
Cd1 K1 K1 97.93(7) . 9_654
O1 K1 K1 67.11(11) 7_444 6_554
O1 K1 K1 155.28(11) 15_654 6_554
O3 K1 K1 73.47(11) 4_554 6_554
O2 K1 K1 51.08(10) 4_554 6_554
O4 K1 K1 87.42(9) . 6_554
O3 K1 K1 91.57(10) 9_654 6_554
Cd1 K1 K1 49.75(4) . 6_554
K1 K1 K1 111.65(7) 9_654 6_554
O1 K1 K1 64.36(14) 7_444 11_664
O1 K1 K1 100.95(14) 15_654 11_664
O3 K1 K1 89.78(12) 4_554 11_664
O2 K1 K1 110.55(10) 4_554 11_664
O4 K1 K1 131.22(10) . 11_664
O3 K1 K1 30.62(10) 9_654 11_664
Cd1 K1 K1 103.96(4) . 11_664
K1 K1 K1 80.10(8) 9_654 11_664
K1 K1 K1 60.96(2) 6_554 11_664
O1 K1 K1 115.25(14) 7_444 16_654
O1 K1 K1 126.18(16) 15_654 16_654
O3 K1 K1 31.71(11) 4_554 16_654
O2 K1 K1 77.31(9) 4_554 16_654
O4 K1 K1 138.11(10) . 16_654
O3 K1 K1 70.48(10) 9_654 16_654
Cd1 K1 K1 103.96(4) . 16_654
K1 K1 K1 136.17(10) 9_654 16_654
K1 K1 K1 60.96(2) 6_554 16_654
K1 K1 K1 58.08(4) 11_664 16_654
C6 O3 K1 120.6(4) . 3_545
C6 O3 K1 119.5(4) . 9_654
K1 O3 K1 117.67(17) 3_545 9_654
C1 N1 C5 119.2(5) . .
C1 N1 Cd1 114.9(3) . .
C5 N1 Cd1 125.5(3) . .
C6 O4 Cd1 115.2(3) . .
C6 O4 K1 113.7(4) . .
Cd1 O4 K1 91.25(14) . .
C7 O1 K1 123.9(4) . 8_444
C7 O1 K1 146.2(4) . 12_655
K1 O1 K1 89.65(13) 8_444 12_655
N1 C1 C2 121.8(4) . .
N1 C1 C6 114.8(4) . .
C2 C1 C6 123.3(4) . .
N1 C5 C4 122.3(5) . .
O3 C6 O4 125.7(5) . .
O3 C6 C1 117.3(5) . .
O4 C6 C1 117.0(4) . .
C3 C4 C5 118.3(5) . .
C3 C2 C1 118.0(5) . .
C3 C2 C7 117.5(4) . .
C1 C2 C7 124.5(5) . .
C4 C3 C2 120.4(5) . .
C7 O2 Cd1 125.0(3) . 3_545
C7 O2 K1 128.4(4) . 3_545
Cd1 O2 K1 92.55(13) 3_545 3_545
O1 C7 O2 125.9(5) . .
O1 C7 C2 116.5(5) . .
O2 C7 C2 117.4(4) . .

loop_
_geom_bond_atom_site_label_1
_geom_bond_atom_site_label_2
_geom_bond_distance
_geom_bond_site_symmetry_2
Cd1 O2 2.261(4) 7_444
Cd1 O2 2.261(4) 4_554
Cd1 O4 2.290(4) .
Cd1 O4 2.290(4) 6_554
Cd1 N1 2.326(4) 6_554
Cd1 N1 2.326(4) .
Cd1 K1 3.7235(18) .
Cd1 K1 3.7235(18) 6_554
K1 O1 2.714(5) 7_444
K1 O1 2.717(5) 15_654
K1 O3 2.850(6) 4_554
K1 O2 2.860(4) 4_554
K1 O4 2.886(5) .
K1 O3 2.942(6) 9_654
K1 K1 3.828(3) 9_654
K1 K1 4.812(4) 6_554
K1 K1 4.956(5) 11_664
K1 K1 4.956(5) 16_654
O3 C6 1.232(7) .
O3 K1 2.850(6) 3_545
O3 K1 2.942(6) 9_654
N1 C1 1.342(6) .
N1 C5 1.343(7) .
O4 C6 1.267(6) .
O1 C7 1.236(6) .
O1 K1 2.714(5) 8_444
O1 K1 2.717(5) 12_655
C1 C2 1.396(6) .
C1 C6 1.540(7) .
C5 C4 1.384(8) .
C4 C3 1.376(8) .
C2 C3 1.382(7) .
C2 C7 1.510(7) .
O2 C7 1.261(6) .
O2 Cd1 2.261(4) 3_545
O2 K1 2.860(4) 3_545
